data_7120530
loop_
_publ_author_name
'Yu, Lirong'
'Li, Yanglizhi'
'Wang, Xi'
'Wang, Xingyong'
'Zhou, Panpan'
'Jiang, ShangDa'
'pan, xiaobo'

_publ_section_title
;
 Consecutive reduction, radical-cyclization, and oxidative-dehydrogenation
 reaction of ortho-substituted diboryl compound
;
_journal_name_full 'Chem. Commun.'
_journal_paper_doi 10.1039/C7CC05689C
_journal_year 2017
_chemical_formula_moiety '2(C20 H40 K O8), C54 H56 B2, 2(C4 H8 O)'
_chemical_formula_sum 'C102 H152 B2 K2 O18'
_chemical_formula_weight 1766.05
_space_group_crystal_system triclinic
_space_group_IT_number 2
_space_group_name_Hall '-P 1'
_space_group_name_H-M_alt 'P -1'
_symmetry_space_group_name_Hall '-P 1'
_symmetry_space_group_name_H-M 'P -1'
_atom_sites_solution_hydrogens geom
_atom_sites_solution_primary iterative
_audit_creation_date 2017-06-27
_audit_creation_method
;
Olex2 1.2
(compiled 2017.03.28 svn.r3405 for OlexSys, GUI svn.r5337)
;
_audit_update_record
;
2017-07-06 deposited with the CCDC.
2017-08-09 downloaded from the CCDC.
;
_cell_angle_alpha 104.712(4)
_cell_angle_beta 107.141(4)
_cell_angle_gamma 103.546(4)
_cell_formula_units_Z 1
_cell_length_a 12.8138(5)
_cell_length_b 13.8501(6)
_cell_length_c 16.3243(7)
_cell_measurement_reflns_used 3489
_cell_measurement_temperature 293(2)
_cell_measurement_theta_max 26.424
_cell_measurement_theta_min 3.780
_cell_volume 2523.5(2)
_computing_molecular_graphics 'Olex2 (Dolomanov et al., 2009)'
_computing_publication_material 'Olex2 (Dolomanov et al., 2009)'
_computing_structure_refinement 'ShelXL (Sheldrick, 2015)'
_computing_structure_solution
;
Superflip (Palatinus & Chapuis, 2007;Palatinus & van der Lee, 2008;
Palatinus et al., 2012)
;
_diffrn_ambient_temperature 293(2)
_diffrn_detector_area_resol_mean 16.0733
_diffrn_measured_fraction_theta_full 0.996
_diffrn_measured_fraction_theta_max 0.996
_diffrn_measurement_details
;
#__ type_ start__ end____ width___ exp.time_
  1 omega  -18.00   25.00   1.0000   15.0000
omega____ theta____ kappa____ phi______ frames
    -      -19.5055  -99.0000   60.0000 43

#__ type_ start__ end____ width___ exp.time_
  2 omega -102.00  -77.00   1.0000   15.0000
omega____ theta____ kappa____ phi______ frames
    -      -19.5055  178.0000   90.0000 25

#__ type_ start__ end____ width___ exp.time_
  3 omega  -47.00   54.00   1.0000   15.0000
omega____ theta____ kappa____ phi______ frames
    -       22.7867  -38.0000    0.0000 101

#__ type_ start__ end____ width___ exp.time_
  4 omega  -45.00   53.00   1.0000   15.0000
omega____ theta____ kappa____ phi______ frames
    -       22.7867  -38.0000   90.0000 98

#__ type_ start__ end____ width___ exp.time_
  5 omega    1.00   86.00   1.0000   15.0000
omega____ theta____ kappa____ phi______ frames
    -       22.7867   77.0000 -120.0000 85

#__ type_ start__ end____ width___ exp.time_
  6 omega   16.00   77.00   1.0000   15.0000
omega____ theta____ kappa____ phi______ frames
    -       22.7867   77.0000  -60.0000 61

#__ type_ start__ end____ width___ exp.time_
  7 omega   17.00   44.00   1.0000   15.0000
omega____ theta____ kappa____ phi______ frames
    -       22.7867   57.0000   30.0000 27
;
_diffrn_measurement_device_type 'SuperNova, Dual, Cu at zero, Eos'
_diffrn_measurement_method '\w scans'
_diffrn_orient_matrix_UB_11 0.0518472000
_diffrn_orient_matrix_UB_12 0.0105950000
_diffrn_orient_matrix_UB_13 0.0372133000
_diffrn_orient_matrix_UB_21 0.0228659000
_diffrn_orient_matrix_UB_22 0.0502374000
_diffrn_orient_matrix_UB_23 -0.0030460000
_diffrn_orient_matrix_UB_31 -0.0238130000
_diffrn_orient_matrix_UB_32 0.0228138000
_diffrn_orient_matrix_UB_33 0.0309466000
_diffrn_radiation_monochromator mirror
_diffrn_radiation_type MoK\a
_diffrn_radiation_wavelength 0.71073
_diffrn_reflns_av_R_equivalents 0.0352
_diffrn_reflns_av_unetI/netI 0.0713
_diffrn_reflns_Laue_measured_fraction_full 0.996
_diffrn_reflns_Laue_measured_fraction_max 0.996
_diffrn_reflns_limit_h_max 15
_diffrn_reflns_limit_h_min -15
_diffrn_reflns_limit_k_max 17
_diffrn_reflns_limit_k_min -16
_diffrn_reflns_limit_l_max 19
_diffrn_reflns_limit_l_min -20
_diffrn_reflns_number 18549
_diffrn_reflns_point_group_measured_fraction_full 0.996
_diffrn_reflns_point_group_measured_fraction_max 0.996
_diffrn_reflns_theta_full 25.242
_diffrn_reflns_theta_max 26.021
_diffrn_reflns_theta_min 3.325
_diffrn_source 'SuperNova (Mo) X-ray Source'
_exptl_absorpt_coefficient_mu 0.157
_exptl_absorpt_correction_T_max 1.000
_exptl_absorpt_correction_T_min 0.836
_exptl_absorpt_correction_type multi-scan
_exptl_absorpt_process_details
;
CrysAlisPro, Agilent Technologies,
Version 1.171.36.28 (release 01-02-2013 CrysAlis171 .NET)
(compiled Feb  1 2013,16:14:44)
Empirical absorption correction using spherical harmonics,
 implemented in SCALE3 ABSPACK scaling algorithm.
;
_exptl_crystal_colour 'clear dark colourless'
_exptl_crystal_colour_lustre clear
_exptl_crystal_colour_modifier dark
_exptl_crystal_colour_primary colourless
_exptl_crystal_density_diffrn 1.162
_exptl_crystal_description block
_exptl_crystal_F_000 956
_exptl_crystal_size_max 0.21
_exptl_crystal_size_mid 0.15
_exptl_crystal_size_min 0.12
_refine_diff_density_max 1.035
_refine_diff_density_min -0.346
_refine_diff_density_rms 0.071
_refine_ls_extinction_method none
_refine_ls_goodness_of_fit_ref 1.045
_refine_ls_hydrogen_treatment constr
_refine_ls_matrix_type full
_refine_ls_number_parameters 610
_refine_ls_number_reflns 9906
_refine_ls_number_restraints 60
_refine_ls_restrained_S_all 1.052
_refine_ls_R_factor_all 0.1337
_refine_ls_R_factor_gt 0.0894
_refine_ls_shift/su_max 0.003
_refine_ls_shift/su_mean 0.000
_refine_ls_structure_factor_coef Fsqd
_refine_ls_weighting_details 'w=1/[\s^2^(Fo^2^)+(0.1349P)^2^+2.2114P] where P=(Fo^2^+2Fc^2^)/3'
_refine_ls_weighting_scheme calc
_refine_ls_wR_factor_gt 0.2362
_refine_ls_wR_factor_ref 0.2779
_reflns_Friedel_coverage 0.000
_reflns_number_gt 6178
_reflns_number_total 9906
_reflns_threshold_expression 'I > 2\s(I)'
_cod_data_source_file c7cc05689c2.cif
_cod_data_source_block yulr_1213_2
_cod_database_code 7120530
_shelx_shelxl_version_number 2014/7
_shelx_space_group_comment
;
The symmetry employed for this shelxl refinement is uniquely defined
by the following loop, which should always be used as a source of
symmetry information in preference to the above space-group names.
They are only intended as comments.
;
_reflns_odcompleteness_completeness 99.78
_reflns_odcompleteness_iscentric 1
_reflns_odcompleteness_theta 26.32
_olex2_refinement_description
;
1. Fixed Uiso
 At 1.2 times of:
  All C(H) groups, All C(H,H) groups, All C(H,H,H,H) groups
 At 1.5 times of:
  All C(H,H,H) groups
2. Uiso/Uaniso restraints and constraints
Uanis(C55) \\sim Ueq, Uanis(C54) \\sim Ueq: with sigma of 0.01 and sigma for
terminal atoms of 0.02
Uanis(C47) \\sim Ueq, Uanis(C50) \\sim Ueq, Uanis(C46) \\sim Ueq, Uanis(C49)
\\sim Ueq, Uanis(C45) \\sim Ueq, Uanis(C48) \\sim Ueq: with sigma of 0.01 and
sigma for terminal atoms of 0.02
Uanis(O9) \\sim Ueq, Uanis(O10) \\sim Ueq: with sigma of 0.01 and sigma for
terminal atoms of 0.02
3. Others
 Fixed Sof: H44C(0.4) H44D(0.4) H44A(0.6) H44B(0.6) H51C(0.5) H51D(0.5)
 H51A(0.5) H51B(0.5) H53A(0.5) H53B(0.5) H53C(0.5) H53D(0.5) O10(0.5) C48(0.6)
 H48A(0.6) H48B(0.6) C49(0.6) H49A(0.6) H49B(0.6) C50(0.6) H50A(0.6) H50B(0.6)
 C54(0.65) H54A(0.65) H54B(0.65) O9(0.5) C45(0.4) H45A(0.4) H45B(0.4) C46(0.4)
 H46A(0.4) H46B(0.4) C47(0.4) H47A(0.4) H47B(0.4) C55(0.35) H55A(0.35)
 H55B(0.35)
4.a Ternary CH refined with riding coordinates:
 C8(H8)
4.b Secondary CH2 refined with riding coordinates:
 C28(H28A,H28B), C29(H29A,H29B), C30(H30A,H30B), C31(H31A,H31B), C32(H32A,
 H32B), C33(H33A,H33B), C34(H34A,H34B), C35(H35A,H35B), C36(H36A,H36B),
 C37(H37A,H37B), C38(H38A,H38B), C39(H39A,H39B), C44(H44C,H44D), C44(H44A,H44B),
  C51(H51C,H51D), C51(H51A,H51B), C52(H52A,H52B), C53(H53A,H53B), C53(H53C,
 H53D), C48(H48A,H48B), C49(H49A,H49B), C50(H50A,H50B), C54(H54A,H54B),
 C45(H45A,H45B), C46(H46A,H46B), C47(H47A,H47B), C55(H55A,H55B), C40(H40A,H40B),
  C41(H41A,H41B), C42(H42A,H42B), C43(H43A,H43B)
4.c Aromatic/amide H refined with riding coordinates:
 C2(H2), C3(H3), C4(H4), C5(H5), C9(H9), C12(H12), C14(H14), C21(H21), C23(H23)
4.d Idealised Me refined as rotating group:
 C16(H16A,H16B,H16C), C17(H17A,H17B,H17C), C18(H18A,H18B,H18C), C25(H25A,H25B,
 H25C), C26(H26A,H26B,H26C), C27(H27A,H27B,H27C)
;
_olex2_date_sample_data_collection 2016-12-13
_olex2_submission_special_instructions 'No special instructions were received'

loop_
_space_group_symop_operation_xyz
'x, y, z'
'-x, -y, -z'

loop_
_atom_site_label
_atom_site_type_symbol
_atom_site_fract_x
_atom_site_fract_y
_atom_site_fract_z
_atom_site_U_iso_or_equiv
_atom_site_adp_type
_atom_site_occupancy
_atom_site_site_symmetry_order
_atom_site_calc_flag
_atom_site_refinement_flags_posn
_atom_site_refinement_flags_adp
_atom_site_refinement_flags_occupancy
_atom_site_disorder_assembly
_atom_site_disorder_group
K1 K 0.03185(7) 0.72587(6) 0.28634(5) 0.0369(2) Uani 1 1 d . . . . .
O1 O 0.2364(3) 0.8371(2) 0.2710(2) 0.0603(9) Uani 1 1 d . . . . .
O2 O 0.0177(3) 0.7821(3) 0.1306(2) 0.0631(9) Uani 1 1 d . . . . .
O3 O -0.1847(3) 0.7123(3) 0.1669(2) 0.0658(9) Uani 1 1 d . . . . .
O4 O -0.1699(3) 0.6163(3) 0.3019(2) 0.0595(8) Uani 1 1 d . . . . .
O5 O 0.0463(3) 0.6721(2) 0.4444(2) 0.0556(8) Uani 1 1 d . . . . .
O6 O 0.2435(3) 0.7368(3) 0.4034(2) 0.0619(9) Uani 1 1 d . . . . .
O7 O 0.0358(3) 0.9214(3) 0.3805(3) 0.0704(10) Uani 1 1 d . . . . .
C28 C 0.2236(5) 0.8320(4) 0.1831(4) 0.0736(16) Uani 1 1 d . . . . .
H28A H 0.2157 0.7597 0.1467 0.088 Uiso 1 1 calc R . . . .
H28B H 0.2936 0.8822 0.1842 0.088 Uiso 1 1 calc R . . . .
C29 C 0.1182(5) 0.8588(4) 0.1386(3) 0.0651(14) Uani 1 1 d . . . . .
H29A H 0.1240 0.9298 0.1761 0.078 Uiso 1 1 calc R . . . .
H29B H 0.1137 0.8600 0.0773 0.078 Uiso 1 1 calc R . . . .
C30 C -0.0847(6) 0.8014(5) 0.0895(4) 0.0795(18) Uani 1 1 d . . . . .
H30A H -0.0903 0.8052 0.0287 0.095 Uiso 1 1 calc R . . . .
H30B H -0.0837 0.8700 0.1278 0.095 Uiso 1 1 calc R . . . .
C31 C -0.1873(5) 0.7135(5) 0.0795(3) 0.0732(15) Uani 1 1 d . . . . .
H31A H -0.2597 0.7236 0.0461 0.088 Uiso 1 1 calc R . . . .
H31B H -0.1860 0.6448 0.0435 0.088 Uiso 1 1 calc R . . . .
C32 C -0.2760(4) 0.6295(5) 0.1606(4) 0.0756(16) Uani 1 1 d . . . . .
H32A H -0.2718 0.5608 0.1276 0.091 Uiso 1 1 calc R . . . .
H32B H -0.3509 0.6352 0.1263 0.091 Uiso 1 1 calc R . . . .
C33 C -0.2678(4) 0.6355(5) 0.2563(4) 0.0716(15) Uani 1 1 d . . . . .
H33A H -0.2652 0.7067 0.2906 0.086 Uiso 1 1 calc R . . . .
H33B H -0.3374 0.5827 0.2530 0.086 Uiso 1 1 calc R . . . .
C34 C -0.1592(5) 0.6242(4) 0.3903(4) 0.0690(15) Uani 1 1 d . . . . .
H34A H -0.2290 0.5743 0.3896 0.083 Uiso 1 1 calc R . . . .
H34B H -0.1515 0.6969 0.4255 0.083 Uiso 1 1 calc R . . . .
C35 C -0.0520(5) 0.5979(4) 0.4352(4) 0.0627(13) Uani 1 1 d . . . . .
H35A H -0.0481 0.5957 0.4961 0.075 Uiso 1 1 calc R . . . .
H35B H -0.0576 0.5271 0.3974 0.075 Uiso 1 1 calc R . . . .
C36 C 0.1456(5) 0.6481(5) 0.4809(3) 0.0685(14) Uani 1 1 d . . . . .
H36A H 0.1403 0.5790 0.4402 0.082 Uiso 1 1 calc R . . . .
H36B H 0.1524 0.6424 0.5414 0.082 Uiso 1 1 calc R . . . .
C37 C 0.2498(5) 0.7322(5) 0.4909(3) 0.0702(15) Uani 1 1 d . . . . .
H37A H 0.2543 0.8015 0.5306 0.084 Uiso 1 1 calc R . . . .
H37B H 0.3205 0.7169 0.5200 0.084 Uiso 1 1 calc R . . . .
C38 C 0.3392(4) 0.8092(4) 0.4058(4) 0.0688(14) Uani 1 1 d . . . . .
H38A H 0.4097 0.7943 0.4363 0.083 Uiso 1 1 calc R . . . .
H38B H 0.3462 0.8813 0.4419 0.083 Uiso 1 1 calc R . . . .
C39 C 0.3305(4) 0.8046(4) 0.3119(4) 0.0645(13) Uani 1 1 d . . . . .
H39A H 0.4037 0.8517 0.3147 0.077 Uiso 1 1 calc R . . . .
H39B H 0.3181 0.7314 0.2744 0.077 Uiso 1 1 calc R . . . .
C44 C 0.1473(6) 0.9786(5) 0.4463(5) 0.103(2) Uani 1 1 d . . . . .
H44C H 0.2096 0.9654 0.4256 0.124 Uiso 0.4 1 calc R . P A 2
H44D H 0.1585 0.9697 0.5063 0.124 Uiso 0.4 1 calc R . P A 2
H44A H 0.2036 0.9829 0.4157 0.124 Uiso 0.6 1 calc R . P B 1
H44B H 0.1671 0.9402 0.4891 0.124 Uiso 0.6 1 calc R . P B 1
C51 C 0.1294(7) 0.5000(5) 0.2053(6) 0.111(3) Uani 1 1 d . . . . .
H51C H 0.2058 0.5500 0.2169 0.134 Uiso 0.5 1 calc R . P C 2
H51D H 0.1335 0.4790 0.2594 0.134 Uiso 0.5 1 calc R . P C 2
H51A H 0.1731 0.4843 0.2584 0.134 Uiso 0.5 1 calc R . P D 1
H51B H 0.1829 0.5604 0.2000 0.134 Uiso 0.5 1 calc R . P D 1
C52 C 0.0919(6) 0.4086(5) 0.1234(4) 0.0772(16) Uani 1 1 d . . . . .
H52A H 0.1153 0.3499 0.1382 0.093 Uiso 1 1 calc R . . . .
H52B H 0.1246 0.4267 0.0792 0.093 Uiso 1 1 calc R . . . .
C53 C -0.0361(8) 0.3799(7) 0.0866(6) 0.149(4) Uani 1 1 d . . . . .
H53A H -0.0747 0.3028 0.0690 0.179 Uiso 0.5 1 calc R . P E 1
H53B H -0.0633 0.4018 0.0332 0.179 Uiso 0.5 1 calc R . P E 1
H53C H -0.0727 0.3421 0.1203 0.179 Uiso 0.5 1 calc R . P F 2
H53D H -0.0717 0.3381 0.0204 0.179 Uiso 0.5 1 calc R . P F 2
O10 O 0.0422(9) 0.5290(9) 0.2213(7) 0.085(3) Uani 0.5 1 d . U P G 1
C48 C 0.1580(9) 1.0858(7) 0.4983(7) 0.062(2) Uani 0.6 1 d . U P H 1
H48A H 0.2370 1.1365 0.5182 0.075 Uiso 0.6 1 calc R . P H 1
H48B H 0.1362 1.0880 0.5519 0.075 Uiso 0.6 1 calc R . P H 1
C49 C 0.0697(13) 1.1051(9) 0.4244(8) 0.064(3) Uani 0.6 1 d . U P H 1
H49A H 0.0094 1.1231 0.4454 0.077 Uiso 0.6 1 calc R . P H 1
H49B H 0.1077 1.1636 0.4073 0.077 Uiso 0.6 1 calc R . P H 1
C50 C 0.0180(11) 1.0021(8) 0.3449(6) 0.069(2) Uani 0.6 1 d . U P H 1
H50A H -0.0658 0.9874 0.3132 0.082 Uiso 0.6 1 calc R . P H 1
H50B H 0.0562 1.0055 0.3006 0.082 Uiso 0.6 1 calc R . P H 1
C54 C -0.0576(11) 0.4425(10) 0.1676(10) 0.121(4) Uani 0.65 1 d . U P G 1
H54A H -0.1242 0.4667 0.1458 0.146 Uiso 0.65 1 calc R . P G 1
H54B H -0.0755 0.3976 0.2034 0.146 Uiso 0.65 1 calc R . P G 1
O9 O 0.0365(12) 0.5463(8) 0.1817(7) 0.083(3) Uani 0.5 1 d . U P G 2
C45 C 0.126(2) 1.1029(16) 0.4429(18) 0.088(6) Uani 0.4 1 d . U P H 2
H45A H 0.1594 1.1561 0.5054 0.105 Uiso 0.4 1 calc R . P H 2
H45B H 0.1640 1.1307 0.4051 0.105 Uiso 0.4 1 calc R . P H 2
C46 C 0.0033(17) 1.0828(14) 0.4040(13) 0.073(5) Uani 0.4 1 d . U P H 2
H46A H -0.0131 1.1275 0.3665 0.088 Uiso 0.4 1 calc R . P H 2
H46B H -0.0274 1.0991 0.4530 0.088 Uiso 0.4 1 calc R . P H 2
C47 C -0.0528(18) 0.9664(15) 0.3450(13) 0.093(5) Uani 0.4 1 d . U P H 2
H47A H -0.1255 0.9343 0.3524 0.111 Uiso 0.4 1 calc R . P H 2
H47B H -0.0695 0.9563 0.2796 0.111 Uiso 0.4 1 calc R . P H 2
C55 C -0.0387(18) 0.4948(15) 0.1075(15) 0.097(6) Uani 0.35 1 d . U P G 2
H55A H -0.0237 0.5231 0.0606 0.116 Uiso 0.35 1 calc R . P G 2
H55B H -0.1152 0.4968 0.1081 0.116 Uiso 0.35 1 calc R . P G 2
C1 C 0.4313(3) 1.4223(3) 0.2617(2) 0.0311(8) Uani 1 1 d . . . . .
C2 C 0.3983(3) 1.4155(3) 0.1695(2) 0.0389(9) Uani 1 1 d . . . . .
H2 H 0.3699 1.3478 0.1231 0.047 Uiso 1 1 calc R . . . .
C3 C 0.4058(3) 1.5044(3) 0.1445(2) 0.0411(9) Uani 1 1 d . . . . .
H3 H 0.3843 1.4967 0.0817 0.049 Uiso 1 1 calc R . . . .
C4 C 0.4445(3) 1.6048(3) 0.2100(2) 0.0393(9) Uani 1 1 d . . . . .
H4 H 0.4493 1.6656 0.1925 0.047 Uiso 1 1 calc R . . . .
C5 C 0.4757(3) 1.6147(3) 0.3012(2) 0.0340(8) Uani 1 1 d . . . . .
H5 H 0.5030 1.6828 0.3469 0.041 Uiso 1 1 calc R . . . .
C6 C 0.4674(3) 1.5251(3) 0.3265(2) 0.0291(7) Uani 1 1 d . . . . .
C7 C 0.4919(3) 1.5240(2) 0.4204(2) 0.0261(7) Uani 1 1 d . . . . .
C8 C 0.4979(3) 1.4160(3) 0.4187(2) 0.0280(7) Uani 1 1 d . . . . .
H8 H 0.5790 1.4240 0.4226 0.034 Uiso 1 1 calc R . . . .
C9 C 0.5025(3) 1.4008(3) 0.5076(2) 0.0285(7) Uani 1 1 d . . . . .
H9 H 0.5014 1.3337 0.5125 0.034 Uiso 1 1 calc R . . . .
C10 C 0.2748(3) 1.2676(3) 0.2658(2) 0.0294(7) Uani 1 1 d . . . . .
C11 C 0.2220(3) 1.1841(3) 0.1797(2) 0.0341(8) Uani 1 1 d . . . . .
C12 C 0.1020(3) 1.1323(3) 0.1393(2) 0.0357(8) Uani 1 1 d . . . . .
H12 H 0.0710 1.0761 0.0822 0.043 Uiso 1 1 calc R . . . .
C13 C 0.0268(3) 1.1597(3) 0.1792(3) 0.0394(9) Uani 1 1 d . . . . .
C14 C 0.0777(3) 1.2424(3) 0.2637(2) 0.0365(8) Uani 1 1 d . . . . .
H14 H 0.0291 1.2632 0.2937 0.044 Uiso 1 1 calc R . . . .
C15 C 0.1967(3) 1.2956(3) 0.3056(2) 0.0310(8) Uani 1 1 d . . . . .
C16 C 0.2889(4) 1.1413(3) 0.1253(2) 0.0411(9) Uani 1 1 d . . . . .
H16A H 0.3599 1.1980 0.1379 0.062 Uiso 1 1 calc GR . . . .
H16B H 0.2410 1.1148 0.0599 0.062 Uiso 1 1 calc GR . . . .
H16C H 0.3090 1.0835 0.1428 0.062 Uiso 1 1 calc GR . . . .
C17 C -0.1027(4) 1.1039(4) 0.1344(3) 0.0564(12) Uani 1 1 d . . . . .
H17A H -0.1236 1.0653 0.0694 0.085 Uiso 1 1 calc GR . . . .
H17B H -0.1424 1.1562 0.1407 0.085 Uiso 1 1 calc GR . . . .
H17C H -0.1261 1.0539 0.1640 0.085 Uiso 1 1 calc GR . . . .
C18 C 0.2361(3) 1.3840(3) 0.3954(2) 0.0404(9) Uani 1 1 d . . . . .
H18A H 0.2869 1.3677 0.4439 0.061 Uiso 1 1 calc GR . . . .
H18B H 0.1685 1.3917 0.4093 0.061 Uiso 1 1 calc GR . . . .
H18C H 0.2785 1.4503 0.3913 0.061 Uiso 1 1 calc GR . . . .
C19 C 0.4873(3) 1.2423(3) 0.2995(2) 0.0347(8) Uani 1 1 d . . . . .
C20 C 0.5836(4) 1.2519(3) 0.2718(2) 0.0451(10) Uani 1 1 d . . . . .
C21 C 0.6373(4) 1.1747(4) 0.2662(3) 0.0601(13) Uani 1 1 d . . . . .
H21 H 0.7002 1.1832 0.2460 0.072 Uiso 1 1 calc R . . . .
C22 C 0.6020(5) 1.0863(4) 0.2891(3) 0.0675(15) Uani 1 1 d . . . . .
C23 C 0.5146(4) 1.0795(3) 0.3207(3) 0.0556(12) Uani 1 1 d . . . . .
H23 H 0.4913 1.0212 0.3395 0.067 Uiso 1 1 calc R . . . .
C24 C 0.4570(3) 1.1537(3) 0.3270(2) 0.0409(9) Uani 1 1 d . . . . .
C25 C 0.3626(4) 1.1339(3) 0.3646(3) 0.0459(10) Uani 1 1 d . . . . .
H25A H 0.3584 1.2017 0.3976 0.069 Uiso 1 1 calc GR . . . .
H25B H 0.3801 1.0950 0.4065 0.069 Uiso 1 1 calc GR . . . .
H25C H 0.2882 1.0920 0.3141 0.069 Uiso 1 1 calc GR . . . .
C26 C 0.6635(7) 1.0044(6) 0.2844(5) 0.105(2) Uani 1 1 d . . . . .
H26A H 0.6518 0.9689 0.2206 0.157 Uiso 1 1 calc GR . . . .
H26B H 0.6318 0.9519 0.3090 0.157 Uiso 1 1 calc GR . . . .
H26C H 0.7466 1.0398 0.3206 0.157 Uiso 1 1 calc GR . . . .
C27 C 0.6334(4) 1.3461(4) 0.2485(3) 0.0591(12) Uani 1 1 d . . . . .
H27A H 0.5811 1.3412 0.1889 0.089 Uiso 1 1 calc GR . . . .
H27B H 0.7092 1.3474 0.2460 0.089 Uiso 1 1 calc GR . . . .
H27C H 0.6425 1.4112 0.2954 0.089 Uiso 1 1 calc GR . . . .
B1 B 0.4189(4) 1.3296(3) 0.3094(2) 0.0293(8) Uani 1 1 d . . . . .
O8 O -0.3269(7) 0.2013(7) -0.0164(7) 0.186(3) Uani 1 1 d . . . . .
C40 C -0.3635(9) 0.2872(7) -0.0016(6) 0.119(3) Uani 1 1 d . . . . .
H40A H -0.3422 0.3296 -0.0384 0.143 Uiso 1 1 calc R . . . .
H40B H -0.3251 0.3326 0.0637 0.143 Uiso 1 1 calc R . . . .
C41 C -0.4908(10) 0.2513(11) -0.0276(7) 0.149(4) Uani 1 1 d . . . . .
H41A H -0.5324 0.2423 -0.0921 0.179 Uiso 1 1 calc R . . . .
H41B H -0.5151 0.2999 0.0129 0.179 Uiso 1 1 calc R . . . .
C42 C -0.5081(9) 0.1415(10) -0.0120(6) 0.142(4) Uani 1 1 d . . . . .
H42A H -0.5083 0.1485 0.0498 0.170 Uiso 1 1 calc R . . . .
H42B H -0.5814 0.0872 -0.0582 0.170 Uiso 1 1 calc R . . . .
C43 C -0.4088(9) 0.1153(9) -0.0223(8) 0.142(3) Uani 1 1 d . . . . .
H43A H -0.3759 0.0875 0.0260 0.171 Uiso 1 1 calc R . . . .
H43B H -0.4336 0.0591 -0.0823 0.171 Uiso 1 1 calc R . . . .

loop_
_atom_site_aniso_label
_atom_site_aniso_U_11
_atom_site_aniso_U_22
_atom_site_aniso_U_33
_atom_site_aniso_U_23
_atom_site_aniso_U_13
_atom_site_aniso_U_12
K1 0.0375(5) 0.0368(4) 0.0349(4) 0.0140(3) 0.0102(4) 0.0124(4)
O1 0.070(2) 0.0549(19) 0.065(2) 0.0241(16) 0.0350(18) 0.0215(17)
O2 0.089(3) 0.057(2) 0.0467(17) 0.0230(16) 0.0224(18) 0.0303(19)
O3 0.056(2) 0.082(2) 0.0494(18) 0.0155(17) 0.0103(16) 0.0243(19)
O4 0.0522(19) 0.067(2) 0.0598(19) 0.0205(17) 0.0236(16) 0.0202(16)
O5 0.061(2) 0.0555(18) 0.0490(17) 0.0205(15) 0.0166(15) 0.0200(16)
O6 0.052(2) 0.072(2) 0.063(2) 0.0318(18) 0.0148(16) 0.0222(17)
O7 0.077(3) 0.054(2) 0.079(2) 0.0126(18) 0.029(2) 0.0309(19)
C28 0.095(4) 0.056(3) 0.064(3) 0.016(3) 0.040(3) 0.006(3)
C29 0.090(4) 0.063(3) 0.049(3) 0.034(2) 0.031(3) 0.016(3)
C30 0.124(5) 0.094(4) 0.046(3) 0.041(3) 0.032(3) 0.063(4)
C31 0.067(3) 0.103(4) 0.047(3) 0.027(3) 0.009(3) 0.038(3)
C32 0.038(3) 0.087(4) 0.078(4) 0.018(3) -0.002(3) 0.019(3)
C33 0.044(3) 0.087(4) 0.076(4) 0.029(3) 0.014(3) 0.019(3)
C34 0.081(4) 0.068(3) 0.066(3) 0.022(3) 0.045(3) 0.019(3)
C35 0.071(3) 0.063(3) 0.071(3) 0.035(3) 0.040(3) 0.021(3)
C36 0.080(4) 0.084(4) 0.049(3) 0.029(3) 0.013(3) 0.047(3)
C37 0.063(3) 0.087(4) 0.059(3) 0.043(3) 0.008(3) 0.023(3)
C38 0.044(3) 0.063(3) 0.108(4) 0.035(3) 0.028(3) 0.028(2)
C39 0.050(3) 0.073(3) 0.084(4) 0.034(3) 0.032(3) 0.028(3)
C44 0.080(5) 0.089(5) 0.126(6) 0.002(4) 0.050(4) 0.028(4)
C51 0.089(5) 0.075(4) 0.133(6) 0.002(4) 0.008(4) 0.042(4)
C52 0.099(5) 0.083(4) 0.073(4) 0.030(3) 0.045(3) 0.053(4)
C53 0.101(6) 0.124(7) 0.127(7) -0.033(6) -0.022(5) 0.036(5)
O10 0.063(5) 0.076(6) 0.089(6) -0.010(5) 0.023(5) 0.027(4)
C48 0.071(5) 0.052(4) 0.064(5) 0.014(4) 0.032(4) 0.018(4)
C49 0.077(7) 0.052(5) 0.058(5) 0.025(4) 0.010(6) 0.028(6)
C50 0.087(6) 0.069(5) 0.059(5) 0.023(4) 0.033(5) 0.035(5)
C54 0.099(7) 0.099(7) 0.135(8) -0.009(6) 0.047(6) 0.028(6)
O9 0.144(8) 0.057(4) 0.059(5) 0.023(4) 0.029(5) 0.063(5)
C45 0.084(10) 0.072(9) 0.101(10) 0.021(7) 0.027(8) 0.035(7)
C46 0.084(9) 0.063(8) 0.080(8) 0.032(6) 0.028(7) 0.033(7)
C47 0.101(9) 0.086(8) 0.092(9) 0.033(7) 0.021(7) 0.051(7)
C55 0.087(9) 0.080(8) 0.107(10) 0.014(7) -0.001(7) 0.065(7)
C1 0.0290(18) 0.0366(19) 0.0222(16) 0.0075(14) 0.0076(14) 0.0068(15)
C2 0.039(2) 0.048(2) 0.0202(16) 0.0086(16) 0.0056(15) 0.0077(18)
C3 0.043(2) 0.057(2) 0.0222(17) 0.0181(17) 0.0089(16) 0.0130(19)
C4 0.041(2) 0.048(2) 0.0318(19) 0.0239(18) 0.0114(17) 0.0131(18)
C5 0.035(2) 0.0359(19) 0.0301(18) 0.0115(15) 0.0132(15) 0.0092(16)
C6 0.0248(17) 0.0362(18) 0.0225(16) 0.0093(14) 0.0071(14) 0.0070(14)
C7 0.0227(16) 0.0286(17) 0.0204(15) 0.0082(13) 0.0027(13) 0.0038(13)
C8 0.0277(17) 0.0304(17) 0.0222(16) 0.0072(14) 0.0070(14) 0.0081(14)
C9 0.0324(18) 0.0280(17) 0.0220(16) 0.0089(14) 0.0063(14) 0.0091(14)
C10 0.0352(19) 0.0285(17) 0.0232(16) 0.0091(14) 0.0085(14) 0.0117(15)
C11 0.038(2) 0.0332(19) 0.0253(17) 0.0085(15) 0.0057(15) 0.0117(16)
C12 0.040(2) 0.0302(18) 0.0231(17) 0.0053(14) 0.0003(15) 0.0076(16)
C13 0.034(2) 0.035(2) 0.039(2) 0.0139(17) 0.0031(17) 0.0059(16)
C14 0.036(2) 0.039(2) 0.0346(19) 0.0144(16) 0.0130(16) 0.0124(17)
C15 0.0314(19) 0.0336(18) 0.0240(16) 0.0097(14) 0.0050(14) 0.0110(15)
C16 0.043(2) 0.044(2) 0.0212(17) -0.0024(16) 0.0036(16) 0.0134(18)
C17 0.034(2) 0.057(3) 0.062(3) 0.017(2) 0.006(2) 0.005(2)
C18 0.035(2) 0.049(2) 0.0339(19) 0.0054(17) 0.0143(17) 0.0153(18)
C19 0.0315(19) 0.0371(19) 0.0204(16) -0.0008(15) -0.0002(14) 0.0096(16)
C20 0.040(2) 0.060(3) 0.0269(18) 0.0026(18) 0.0091(17) 0.021(2)
C21 0.051(3) 0.088(4) 0.040(2) 0.009(2) 0.015(2) 0.039(3)
C22 0.078(4) 0.075(3) 0.043(2) 0.004(2) 0.006(2) 0.052(3)
C23 0.063(3) 0.040(2) 0.044(2) 0.0058(19) -0.002(2) 0.022(2)
C24 0.040(2) 0.037(2) 0.0279(18) 0.0017(16) -0.0025(16) 0.0118(17)
C25 0.045(2) 0.037(2) 0.043(2) 0.0164(18) 0.0029(19) 0.0066(18)
C26 0.125(6) 0.116(5) 0.089(4) 0.024(4) 0.028(4) 0.095(5)
C27 0.043(3) 0.087(3) 0.058(3) 0.026(3) 0.030(2) 0.026(2)
B1 0.031(2) 0.032(2) 0.0186(17) 0.0042(15) 0.0074(16) 0.0075(17)
O8 0.159(7) 0.171(7) 0.276(10) 0.107(7) 0.121(7) 0.057(6)
C40 0.164(10) 0.123(7) 0.102(6) 0.053(5) 0.068(6) 0.063(7)
C41 0.161(10) 0.240(13) 0.122(7) 0.094(8) 0.072(7) 0.141(10)
C42 0.115(7) 0.205(11) 0.100(6) 0.045(7) 0.056(5) 0.033(7)
C43 0.120(7) 0.168(9) 0.174(9) 0.084(8) 0.081(7) 0.048(7)

loop_
_atom_type_symbol
_atom_type_description
_atom_type_scat_dispersion_real
_atom_type_scat_dispersion_imag
_atom_type_scat_source
C C 0.0033 0.0016 'International Tables Vol C Tables 4.2.6.8 and 6.1.1.4'
H H 0.0000 0.0000 'International Tables Vol C Tables 4.2.6.8 and 6.1.1.4'
B B 0.0013 0.0007 'International Tables Vol C Tables 4.2.6.8 and 6.1.1.4'
K K 0.2009 0.2494 'International Tables Vol C Tables 4.2.6.8 and 6.1.1.4'
O O 0.0106 0.0060 'International Tables Vol C Tables 4.2.6.8 and 6.1.1.4'

loop_
_geom_angle_atom_site_label_1
_geom_angle_atom_site_label_2
_geom_angle_atom_site_label_3
_geom_angle
_geom_angle_site_symmetry_1
O1 K1 O5 119.63(10) .
O2 K1 O1 60.26(11) .
O2 K1 O3 60.52(11) .
O2 K1 O5 179.23(9) .
O3 K1 O1 119.39(11) .
O3 K1 O5 119.41(10) .
O4 K1 O1 179.89(11) .
O4 K1 O2 119.82(11) .
O4 K1 O3 60.67(10) .
O4 K1 O5 60.29(10) .
O6 K1 O1 61.10(10) .
O6 K1 O2 119.85(11) .
O6 K1 O3 179.35(11) .
O6 K1 O4 118.84(10) .
O6 K1 O5 60.23(10) .
O7 K1 O1 85.38(11) .
O7 K1 O2 91.04(11) .
O7 K1 O3 83.90(11) .
O7 K1 O4 94.55(11) .
O7 K1 O5 88.20(10) .
O7 K1 O6 96.60(11) .
O10 K1 O1 96.7(2) .
O10 K1 O2 98.3(3) .
O10 K1 O3 103.2(2) .
O10 K1 O4 83.4(2) .
O10 K1 O5 82.5(3) .
O10 K1 O6 76.2(2) .
O10 K1 O7 170.2(3) .
O9 K1 O1 89.3(3) .
O9 K1 O2 82.6(2) .
O9 K1 O3 95.0(3) .
O9 K1 O4 90.8(3) .
O9 K1 O5 98.2(2) .
O9 K1 O6 84.5(3) .
O9 K1 O7 173.2(2) .
C28 O1 K1 113.9(3) .
C28 O1 C39 111.9(4) .
C39 O1 K1 110.7(3) .
C29 O2 K1 115.4(3) .
C30 O2 K1 115.3(3) .
C30 O2 C29 112.7(4) .
C31 O3 K1 114.1(3) .
C32 O3 K1 113.2(3) .
C32 O3 C31 112.1(4) .
C33 O4 K1 114.4(3) .
C33 O4 C34 111.8(4) .
C34 O4 K1 114.5(3) .
C35 O5 K1 114.1(3) .
C35 O5 C36 112.3(4) .
C36 O5 K1 113.8(3) .
C37 O6 K1 116.6(3) .
C38 O6 K1 116.0(3) .
C38 O6 C37 113.8(4) .
C44 O7 K1 108.9(3) .
C44 O7 C50 97.8(6) .
C44 O7 C47 125.9(9) .
C50 O7 K1 126.9(4) .
C47 O7 K1 122.2(7) .
O1 C28 C29 111.0(4) .
O2 C29 C28 109.2(4) .
O2 C30 C31 109.2(4) .
O3 C31 C30 110.3(4) .
O3 C32 C33 108.5(4) .
O4 C33 C32 110.9(4) .
O4 C34 C35 108.9(4) .
O5 C35 C34 110.5(4) .
O5 C36 C37 110.0(4) .
O6 C37 C36 109.9(4) .
O6 C38 C39 111.0(5) .
O1 C39 C38 109.9(4) .
O7 C44 C48 112.5(7) .
O7 C44 C45 90.8(9) .
C52 C51 O9 101.7(6) .
O10 C51 C52 114.0(7) .
C51 C52 C53 103.5(5) .
C52 C53 C54 102.2(7) .
C52 C53 C55 96.5(10) .
C51 O10 K1 129.4(7) .
C51 O10 C54 105.7(9) .
C54 O10 K1 121.2(8) .
C44 C48 C49 98.7(8) .
C50 C49 C48 104.6(9) .
O7 C50 C49 107.3(8) .
O10 C54 C53 107.7(10) .
C51 O9 K1 125.2(7) .
C55 O9 K1 121.9(10) .
C55 O9 C51 113.0(11) .
C46 C45 C44 107.9(15) .
C45 C46 C47 107.1(16) .
O7 C47 C46 102.6(14) .
O9 C55 C53 106.3(13) .
C2 C1 C6 115.7(3) .
C2 C1 B1 131.7(3) .
C6 C1 B1 112.0(3) .
C3 C2 C1 122.0(3) .
C2 C3 C4 120.9(3) .
C5 C4 C3 118.9(3) .
C4 C5 C6 120.3(3) .
C1 C6 C7 112.1(3) .
C5 C6 C1 122.2(3) .
C5 C6 C7 125.7(3) .
C6 C7 C8 107.3(3) .
C9 C7 C6 127.3(3) 2_686
C9 C7 C8 125.1(3) 2_686
C7 C8 B1 107.4(3) .
C9 C8 C7 111.2(3) .
C9 C8 B1 129.1(3) .
C7 C9 C8 123.6(3) 2_686
C11 C10 B1 119.8(3) .
C15 C10 C11 114.9(3) .
C15 C10 B1 125.2(3) .
C10 C11 C16 123.8(3) .
C12 C11 C10 121.8(3) .
C12 C11 C16 114.4(3) .
C13 C12 C11 122.7(3) .
C12 C13 C14 116.0(3) .
C12 C13 C17 122.1(4) .
C14 C13 C17 121.9(4) .
C15 C14 C13 122.7(4) .
C10 C15 C18 122.7(3) .
C14 C15 C10 121.8(3) .
C14 C15 C18 115.5(3) .
C20 C19 B1 125.2(3) .
C24 C19 C20 114.9(4) .
C24 C19 B1 119.8(3) .
C19 C20 C27 121.7(4) .
C21 C20 C19 121.5(4) .
C21 C20 C27 116.8(4) .
C22 C21 C20 122.2(5) .
C21 C22 C26 121.3(6) .
C23 C22 C21 116.7(4) .
C23 C22 C26 121.9(6) .
C22 C23 C24 123.6(5) .
C19 C24 C25 122.8(3) .
C23 C24 C19 120.9(4) .
C23 C24 C25 116.2(4) .
C1 B1 C8 94.8(3) .
C1 B1 C10 102.1(3) .
C10 B1 C8 125.2(3) .
C19 B1 C1 122.7(3) .
C19 B1 C8 102.7(3) .
C19 B1 C10 110.4(3) .
C43 O8 C40 109.7(8) .
O8 C40 C41 109.8(9) .
C40 C41 C42 99.1(7) .
C43 C42 C41 103.0(8) .
O8 C43 C42 110.8(10) .

loop_
_geom_bond_atom_site_label_1
_geom_bond_atom_site_label_2
_geom_bond_distance
_geom_bond_site_symmetry_2
K1 O1 2.828(3) .
K1 O2 2.810(3) .
K1 O3 2.813(3) .
K1 O4 2.792(3) .
K1 O5 2.829(3) .
K1 O6 2.764(3) .
K1 O7 2.734(3) .
K1 O10 2.713(11) .
K1 O9 2.661(10) .
O1 C28 1.376(6) .
O1 C39 1.426(6) .
O2 C29 1.412(6) .
O2 C30 1.408(7) .
O3 C31 1.423(6) .
O3 C32 1.391(6) .
O4 C33 1.379(6) .
O4 C34 1.383(6) .
O5 C35 1.367(6) .
O5 C36 1.392(6) .
O6 C37 1.425(6) .
O6 C38 1.373(6) .
O7 C44 1.399(8) .
O7 C50 1.418(10) .
O7 C47 1.463(17) .
C28 C29 1.512(8) .
C30 C31 1.503(9) .
C32 C33 1.514(8) .
C34 C35 1.527(8) .
C36 C37 1.487(8) .
C38 C39 1.487(8) .
C44 C48 1.462(10) .
C44 C45 1.82(2) .
C51 C52 1.448(8) .
C51 O10 1.345(12) .
C51 O9 1.479(13) .
C52 C53 1.484(10) .
C53 C54 1.522(14) .
C53 C55 1.551(19) .
O10 C54 1.388(15) .
C48 C49 1.519(15) .
C49 C50 1.507(15) .
O9 C55 1.21(2) .
C45 C46 1.43(2) .
C46 C47 1.52(2) .
C1 C2 1.410(5) .
C1 C6 1.413(5) .
C1 B1 1.662(5) .
C2 C3 1.383(5) .
C3 C4 1.390(5) .
C4 C5 1.384(5) .
C5 C6 1.395(5) .
C6 C7 1.477(4) .
C7 C8 1.510(5) .
C7 C9 1.329(4) 2_686
C8 C9 1.504(4) .
C8 B1 1.710(5) .
C9 C7 1.329(4) 2_686
C10 C11 1.420(5) .
C10 C15 1.419(5) .
C10 B1 1.681(5) .
C11 C12 1.399(5) .
C11 C16 1.515(5) .
C12 C13 1.383(6) .
C13 C14 1.399(5) .
C13 C17 1.511(5) .
C14 C15 1.392(5) .
C15 C18 1.505(5) .
C19 C20 1.424(6) .
C19 C24 1.420(5) .
C19 B1 1.655(5) .
C20 C21 1.400(6) .
C20 C27 1.504(7) .
C21 C22 1.384(8) .
C22 C23 1.358(7) .
C22 C26 1.524(7) .
C23 C24 1.400(6) .
C24 C25 1.510(6) .
O8 C40 1.370(10) .
O8 C43 1.351(11) .
C40 C41 1.480(13) .
C41 C42 1.580(14) .
C42 C43 1.446(12) .
